data_4085563
loop_
_publ_author_name
'Jones, James S.'
'Wade, Casey R.'
'Gabba\?\"i, Fran\,cois P.'

_publ_section_title
;
 Guilty on Two Counts: Stepwise Coordination of Two Fluoride Anions to the
 Antimony Atom of a Noninnocent Stibine Ligand
;
_journal_issue 11
_journal_name_full Organometallics
_journal_page_first 2647
_journal_paper_doi 10.1021/om501291g
_journal_volume 34
_journal_year 2015
_chemical_formula_sum 'C63 H55 Cl6 F12 N P3 Pt Sb3'
_chemical_formula_weight 1920.03
_chemical_name_systematic
; 
 ? 
;
_space_group_IT_number 2
_symmetry_cell_setting triclinic
_symmetry_space_group_name_Hall '-P 1'
_symmetry_space_group_name_H-M 'P -1'
_atom_sites_solution_hydrogens geom
_atom_sites_solution_primary direct
_atom_sites_solution_secondary difmap
_audit_creation_method SHELXL-97
_cell_angle_alpha 82.937(2)
_cell_angle_beta 83.932(2)
_cell_angle_gamma 70.0250(10)
_cell_formula_units_Z 2
_cell_length_a 11.2596(15)
_cell_length_b 15.673(2)
_cell_length_c 20.636(3)
_cell_measurement_reflns_used 9995
_cell_measurement_temperature 110(2)
_cell_measurement_theta_max 27.54
_cell_measurement_theta_min 2.32
_cell_volume 3388.7(8)
_computing_cell_refinement 'Bruker SMART'
_computing_data_collection 'Bruker SMART'
_computing_data_reduction 'Bruker SAINT'
_computing_molecular_graphics 'Bruker SHELXTL'
_computing_publication_material 'Bruker SHELXTL'
_computing_structure_refinement 'SHELXL-97 (Sheldrick, 1997)'
_computing_structure_solution 'SHELXS-97 (Sheldrick, 1990)'
_diffrn_ambient_temperature 110(2)
_diffrn_measured_fraction_theta_full 0.990
_diffrn_measured_fraction_theta_max 0.990
_diffrn_measurement_device_type 'CCD area detector'
_diffrn_measurement_method 'phi and omega scans'
_diffrn_radiation_monochromator graphite
_diffrn_radiation_source 'fine-focus sealed tube'
_diffrn_radiation_type MoK\a
_diffrn_radiation_wavelength 0.71073
_diffrn_reflns_av_R_equivalents 0.0000
_diffrn_reflns_av_sigmaI/netI 0.1047
_diffrn_reflns_limit_h_max 14
_diffrn_reflns_limit_h_min -14
_diffrn_reflns_limit_k_max 20
_diffrn_reflns_limit_k_min -20
_diffrn_reflns_limit_l_max 26
_diffrn_reflns_limit_l_min 0
_diffrn_reflns_number 15563
_diffrn_reflns_theta_full 27.58
_diffrn_reflns_theta_max 27.58
_diffrn_reflns_theta_min 1.63
_exptl_absorpt_coefficient_mu 3.621
_exptl_absorpt_correction_T_max 0.5780
_exptl_absorpt_correction_T_min 0.3812
_exptl_absorpt_correction_type multi-scan
_exptl_absorpt_process_details sadabs
_exptl_crystal_colour yellow
_exptl_crystal_density_diffrn 1.882
_exptl_crystal_density_method 'not measured'
_exptl_crystal_description block
_exptl_crystal_F_000 1852
_exptl_crystal_size_max 0.33
_exptl_crystal_size_mid 0.21
_exptl_crystal_size_min 0.17
_refine_diff_density_max 2.966
_refine_diff_density_min -2.256
_refine_diff_density_rms 0.314
_refine_ls_extinction_method none
_refine_ls_goodness_of_fit_ref 1.010
_refine_ls_hydrogen_treatment riding
_refine_ls_matrix_type full
_refine_ls_number_parameters 833
_refine_ls_number_reflns 15563
_refine_ls_number_restraints 102
_refine_ls_restrained_S_all 1.024
_refine_ls_R_factor_all 0.0732
_refine_ls_R_factor_gt 0.0657
_refine_ls_shift/su_max 0.001
_refine_ls_shift/su_mean 0.000
_refine_ls_structure_factor_coef Fsqd
_refine_ls_weighting_details 'calc w=1/[\s^2^(Fo^2^)+(0.1164P)^2^+0.0000P] where P=(Fo^2^+2Fc^2^)/3'
_refine_ls_weighting_scheme calc
_refine_ls_wR_factor_gt 0.1740
_refine_ls_wR_factor_ref 0.1836
_reflns_number_gt 13386
_reflns_number_total 15563
_reflns_threshold_expression >2sigma(I)
_cod_data_source_file om501291g_si_004.cif
_cod_data_source_block y
_cod_depositor_comments
;
The following automatic conversions were performed:

'_symmetry_cell_setting' value 'Triclinic' changed to 'triclinic'
according to
/usr/data/users/saulius/crontab/automatic-downloads/rss-feeds/ACS/lib/dictionaries/cif_core.dic
dictionary named 'cif_core.dic' version 2.4.2 from 2011-04-26.

Automatic conversion script
Id: cif_fix_values 3008 2015-01-20 13:52:24Z robertas 

 Adding full bibliography for 4085560--4085564.cif.
;
_cod_original_sg_symbol_H-M P-1
_cod_database_code 4085563

loop_
_symmetry_equiv_pos_as_xyz
'x, y, z'
'-x, -y, -z'

loop_
_atom_site_label
_atom_site_type_symbol
_atom_site_fract_x
_atom_site_fract_y
_atom_site_fract_z
_atom_site_U_iso_or_equiv
_atom_site_adp_type
_atom_site_occupancy
_atom_site_symmetry_multiplicity
_atom_site_calc_flag
_atom_site_refinement_flags
_atom_site_disorder_assembly
_atom_site_disorder_group
Pt1 Pt 0.19070(2) 0.284939(15) 0.242138(10) 0.01008(8) Uani 1 1 d . . .
Sb1 Sb 0.01582(4) 0.40294(3) 0.296345(19) 0.01037(10) Uani 1 1 d . . .
Sb2 Sb 0.46278(4) 0.34947(3) 0.60203(2) 0.01523(11) Uani 1 1 d . . .
Sb3 Sb 0.38018(5) 0.83583(4) 0.03676(3) 0.03047(14) Uani 1 1 d . . .
Cl1 Cl 0.0272(3) 0.68600(19) 0.2363(2) 0.0914(13) Uani 1 1 d . . .
Cl2 Cl 0.0453(3) 0.86517(17) 0.2127(2) 0.0821(12) Uani 1 1 d . . .
Cl3 Cl 0.2599(4) 0.7146(2) 0.2558(2) 0.0994(15) Uani 1 1 d . . .
P1 P 0.32464(15) 0.33252(11) 0.29991(8) 0.0127(3) Uani 1 1 d . . .
P2 P 0.07229(16) 0.18883(11) 0.28082(8) 0.0145(3) Uani 1 1 d . . .
P3 P 0.12219(15) 0.38037(11) 0.14312(7) 0.0120(3) Uani 1 1 d . . .
F1 F 0.6397(4) 0.2975(3) 0.5937(2) 0.0279(10) Uani 1 1 d . . .
F2 F 0.4438(5) 0.2344(3) 0.6115(3) 0.0438(13) Uani 1 1 d . . .
F3 F 0.4635(5) 0.3447(4) 0.6927(2) 0.0458(14) Uani 1 1 d . . .
F4 F 0.4753(5) 0.4654(3) 0.5932(3) 0.0476(15) Uani 1 1 d . . .
F5 F 0.4583(4) 0.3531(4) 0.5117(2) 0.0450(14) Uani 1 1 d . . .
F6 F 0.2842(4) 0.4038(3) 0.6095(2) 0.0251(9) Uani 1 1 d . . .
F7 F 0.2562(7) 0.7854(5) 0.0709(3) 0.071(2) Uani 1 1 d . . .
F8 F 0.5039(7) 0.7358(5) 0.0760(4) 0.082(2) Uani 1 1 d . . .
F9 F 0.3557(6) 0.8993(4) 0.1100(3) 0.0644(19) Uani 1 1 d . . .
F10 F 0.2573(5) 0.9362(3) -0.0025(2) 0.0383(12) Uani 1 1 d . . .
F11 F 0.4002(7) 0.7741(4) -0.0371(3) 0.0668(19) Uani 1 1 d . . .
F12 F 0.5024(6) 0.8859(5) 0.0010(5) 0.091(3) Uani 1 1 d . . .
N1 N 0.3986(5) 0.1131(4) 0.1888(3) 0.0178(12) Uani 1 1 d . . .
C1 C 0.1039(6) 0.4583(4) 0.3574(3) 0.0148(13) Uani 1 1 d . . .
C2 C 0.0383(6) 0.5234(5) 0.3991(3) 0.0198(14) Uani 1 1 d . . .
H2 H -0.0514 0.5490 0.3996 0.024 Uiso 1 1 calc R . .
C3 C 0.1055(7) 0.5513(5) 0.4408(3) 0.0217(15) Uani 1 1 d . . .
H3 H 0.0617 0.5978 0.4687 0.026 Uiso 1 1 calc R . .
C4 C 0.2350(7) 0.5116(5) 0.4415(4) 0.0251(16) Uani 1 1 d . . .
H4 H 0.2793 0.5297 0.4709 0.030 Uiso 1 1 calc R . .
C5 C 0.3014(7) 0.4460(5) 0.4001(3) 0.0182(14) Uani 1 1 d . . .
H5 H 0.3909 0.4200 0.4006 0.022 Uiso 1 1 calc R . .
C6 C 0.2368(6) 0.4175(4) 0.3571(3) 0.0142(12) Uani 1 1 d . . .
C7 C 0.4343(6) 0.3791(5) 0.2478(3) 0.0159(13) Uani 1 1 d . . .
C8 C 0.4854(6) 0.3411(5) 0.1894(3) 0.0172(13) Uani 1 1 d . . .
H8 H 0.4592 0.2950 0.1758 0.021 Uiso 1 1 calc R . .
C9 C 0.5752(7) 0.3714(5) 0.1508(3) 0.0234(15) Uani 1 1 d . . .
H9 H 0.6088 0.3464 0.1105 0.028 Uiso 1 1 calc R . .
C10 C 0.6160(7) 0.4374(6) 0.1708(4) 0.0276(17) Uani 1 1 d . . .
H10 H 0.6816 0.4546 0.1460 0.033 Uiso 1 1 calc R . .
C11 C 0.5596(8) 0.4781(7) 0.2275(4) 0.035(2) Uani 1 1 d . . .
H11 H 0.5816 0.5272 0.2395 0.042 Uiso 1 1 calc R . .
C12 C 0.4722(7) 0.4481(5) 0.2667(3) 0.0247(16) Uani 1 1 d . . .
H12 H 0.4376 0.4744 0.3065 0.030 Uiso 1 1 calc R . .
C13 C 0.4310(6) 0.2392(5) 0.3505(3) 0.0181(14) Uani 1 1 d . . .
C14 C 0.5330(6) 0.1757(5) 0.3202(4) 0.0234(15) Uani 1 1 d . . .
H14 H 0.5517 0.1852 0.2745 0.028 Uiso 1 1 calc R . .
C15 C 0.6086(7) 0.0982(6) 0.3557(4) 0.0285(17) Uani 1 1 d . . .
H15 H 0.6797 0.0557 0.3348 0.034 Uiso 1 1 calc R . .
C16 C 0.5773(7) 0.0841(5) 0.4229(4) 0.0255(16) Uani 1 1 d . . .
H16 H 0.6258 0.0303 0.4473 0.031 Uiso 1 1 calc R . .
C17 C 0.4774(7) 0.1472(5) 0.4539(3) 0.0246(16) Uani 1 1 d . . .
H17 H 0.4591 0.1374 0.4997 0.030 Uiso 1 1 calc R . .
C18 C 0.4029(7) 0.2253(5) 0.4185(3) 0.0211(14) Uani 1 1 d . . .
H18 H 0.3339 0.2688 0.4399 0.025 Uiso 1 1 calc R . .
C19 C -0.0980(6) 0.3325(5) 0.3492(3) 0.0171(13) Uani 1 1 d . . .
C20 C -0.2026(7) 0.3726(5) 0.3915(3) 0.0207(14) Uani 1 1 d . . .
H20 H -0.2278 0.4359 0.3968 0.025 Uiso 1 1 calc R . .
C21 C -0.2690(8) 0.3199(6) 0.4255(4) 0.0321(19) Uani 1 1 d . . .
H21 H -0.3395 0.3466 0.4547 0.038 Uiso 1 1 calc R . .
C22 C -0.2328(8) 0.2288(6) 0.4171(4) 0.035(2) Uani 1 1 d . . .
H22 H -0.2774 0.1922 0.4412 0.043 Uiso 1 1 calc R . .
C23 C -0.1304(7) 0.1892(5) 0.3731(4) 0.0291(18) Uani 1 1 d . . .
H23 H -0.1080 0.1266 0.3665 0.035 Uiso 1 1 calc R . .
C24 C -0.0613(6) 0.2414(4) 0.3389(3) 0.0187(14) Uani 1 1 d . . .
C25 C 0.1603(7) 0.0827(5) 0.3250(3) 0.0189(14) Uani 1 1 d . . .
C26 C 0.2516(8) 0.0827(5) 0.3657(3) 0.0267(17) Uani 1 1 d . . .
H26 H 0.2692 0.1374 0.3679 0.032 Uiso 1 1 calc R . .
C27 C 0.3167(9) 0.0043(5) 0.4029(4) 0.0335(19) Uani 1 1 d . . .
H27 H 0.3782 0.0051 0.4307 0.040 Uiso 1 1 calc R . .
C28 C 0.2917(8) -0.0759(5) 0.3993(4) 0.0290(18) Uani 1 1 d . . .
H28 H 0.3360 -0.1297 0.4250 0.035 Uiso 1 1 calc R . .
C29 C 0.2033(7) -0.0779(5) 0.3586(4) 0.0265(16) Uani 1 1 d . . .
H29 H 0.1872 -0.1330 0.3562 0.032 Uiso 1 1 calc R . .
C30 C 0.1374(7) 0.0016(5) 0.3210(4) 0.0248(16) Uani 1 1 d . . .
H30 H 0.0770 0.0002 0.2927 0.030 Uiso 1 1 calc R . .
C31 C 0.0024(6) 0.1558(5) 0.2169(3) 0.0176(13) Uani 1 1 d . . .
C32 C -0.1276(7) 0.1899(5) 0.2084(4) 0.0240(15) Uani 1 1 d . . .
H32 H -0.1838 0.2311 0.2370 0.029 Uiso 1 1 calc R . .
C33 C -0.1737(7) 0.1625(5) 0.1576(4) 0.0283(17) Uani 1 1 d . . .
H33 H -0.2620 0.1844 0.1520 0.034 Uiso 1 1 calc R . .
C34 C -0.0922(7) 0.1036(5) 0.1151(4) 0.0288(17) Uani 1 1 d . . .
H34 H -0.1245 0.0869 0.0798 0.035 Uiso 1 1 calc R . .
C35 C 0.0361(7) 0.0692(5) 0.1238(4) 0.0299(17) Uani 1 1 d . . .
H35 H 0.0916 0.0274 0.0953 0.036 Uiso 1 1 calc R . .
C36 C 0.0827(6) 0.0956(5) 0.1737(4) 0.0209(14) Uani 1 1 d . . .
H36 H 0.1712 0.0725 0.1791 0.025 Uiso 1 1 calc R . .
C37 C -0.0798(6) 0.4939(4) 0.2208(3) 0.0137(12) Uani 1 1 d . . .
C38 C -0.1883(6) 0.5690(4) 0.2313(3) 0.0141(12) Uani 1 1 d . . .
H38 H -0.2232 0.5809 0.2746 0.017 Uiso 1 1 calc R . .
C39 C -0.2449(6) 0.6261(4) 0.1784(3) 0.0162(13) Uani 1 1 d . . .
H39 H -0.3214 0.6752 0.1853 0.019 Uiso 1 1 calc R . .
C40 C -0.1912(6) 0.6123(4) 0.1156(3) 0.0171(13) Uani 1 1 d . . .
H40 H -0.2287 0.6535 0.0798 0.020 Uiso 1 1 calc R . .
C41 C -0.0810(6) 0.5374(4) 0.1045(3) 0.0167(13) Uani 1 1 d . . .
H41 H -0.0439 0.5281 0.0613 0.020 Uiso 1 1 calc R . .
C42 C -0.0260(6) 0.4764(4) 0.1573(3) 0.0129(12) Uani 1 1 d . . .
C43 C 0.2203(6) 0.4458(4) 0.1032(3) 0.0147(12) Uani 1 1 d . . .
C44 C 0.2397(6) 0.5092(5) 0.1389(3) 0.0206(14) Uani 1 1 d . . .
H44 H 0.2063 0.5142 0.1831 0.025 Uiso 1 1 calc R . .
C45 C 0.3078(7) 0.5656(5) 0.1105(4) 0.0285(17) Uani 1 1 d . . .
H45 H 0.3226 0.6075 0.1355 0.034 Uiso 1 1 calc R . .
C46 C 0.3529(7) 0.5604(5) 0.0467(4) 0.0302(18) Uani 1 1 d . . .
H46 H 0.3963 0.6002 0.0266 0.036 Uiso 1 1 calc R . .
C47 C 0.3354(7) 0.4971(6) 0.0113(4) 0.0303(18) Uani 1 1 d . . .
H47 H 0.3683 0.4931 -0.0329 0.036 Uiso 1 1 calc R . .
C48 C 0.2702(6) 0.4388(5) 0.0394(3) 0.0231(15) Uani 1 1 d . . .
H48 H 0.2604 0.3946 0.0147 0.028 Uiso 1 1 calc R . .
C49 C 0.0956(6) 0.3196(4) 0.0803(3) 0.0140(12) Uani 1 1 d . . .
C50 C 0.2010(7) 0.2493(5) 0.0560(3) 0.0192(14) Uani 1 1 d . . .
H50 H 0.2818 0.2372 0.0719 0.023 Uiso 1 1 calc R . .
C51 C 0.1876(8) 0.1975(5) 0.0090(4) 0.0277(17) Uani 1 1 d . . .
H51 H 0.2591 0.1508 -0.0077 0.033 Uiso 1 1 calc R . .
C52 C 0.0689(7) 0.2144(5) -0.0134(4) 0.0279(17) Uani 1 1 d . . .
H52 H 0.0599 0.1800 -0.0463 0.033 Uiso 1 1 calc R . .
C53 C -0.0346(7) 0.2796(5) 0.0111(4) 0.0269(16) Uani 1 1 d . . .
H53 H -0.1155 0.2885 -0.0035 0.032 Uiso 1 1 calc R . .
C54 C -0.0232(7) 0.3339(5) 0.0578(3) 0.0210(14) Uani 1 1 d . . .
H54 H -0.0958 0.3801 0.0740 0.025 Uiso 1 1 calc R . .
C55 C 0.3261(6) 0.1786(4) 0.2064(3) 0.0143(13) Uani 1 1 d . . .
C56 C 0.4879(6) 0.0267(5) 0.1735(3) 0.0189(14) Uani 1 1 d . . .
H56 H 0.4652 0.0104 0.1323 0.023 Uiso 1 1 calc R . .
C57 C 0.6204(7) 0.0323(5) 0.1629(4) 0.0212(14) Uani 1 1 d . . .
H57A H 0.6423 0.0520 0.2026 0.025 Uiso 1 1 calc R . .
H57B H 0.6237 0.0781 0.1258 0.025 Uiso 1 1 calc R . .
C58 C 0.7161(7) -0.0605(5) 0.1485(4) 0.0271(16) Uani 1 1 d . . .
H58A H 0.8026 -0.0567 0.1427 0.033 Uiso 1 1 calc R . .
H58B H 0.6974 -0.0786 0.1074 0.033 Uiso 1 1 calc R . .
C59 C 0.7091(8) -0.1322(5) 0.2052(4) 0.0349(19) Uani 1 1 d . . .
H59A H 0.7701 -0.1924 0.1952 0.042 Uiso 1 1 calc R . .
H59B H 0.7330 -0.1159 0.2456 0.042 Uiso 1 1 calc R . .
C60 C 0.5770(8) -0.1379(5) 0.2162(4) 0.0314(18) Uani 1 1 d . . .
H60A H 0.5745 -0.1834 0.2537 0.038 Uiso 1 1 calc R . .
H60B H 0.5560 -0.1590 0.1769 0.038 Uiso 1 1 calc R . .
C61 C 0.4785(8) -0.0466(5) 0.2298(4) 0.0255(16) Uani 1 1 d . . .
H61A H 0.4928 -0.0285 0.2719 0.031 Uiso 1 1 calc R . .
H61B H 0.3928 -0.0517 0.2334 0.031 Uiso 1 1 calc R . .
C62 C 0.1265(8) 0.7487(6) 0.2120(5) 0.038(2) Uani 1 1 d . . .
H62 H 0.1564 0.7375 0.1654 0.046 Uiso 1 1 calc R . .
C63 C 0.067(2) 0.1902(11) 0.5776(9) 0.0648(16) Uani 0.505(5) 1 d PDU A 1
H63 H -0.0087 0.2199 0.6068 0.078 Uiso 0.505(5) 1 calc PR A 1
Cl4 Cl 0.1902(5) 0.2284(5) 0.5898(3) 0.0658(17) Uani 0.505(5) 1 d PDU A 1
Cl5 Cl 0.1105(6) 0.0716(5) 0.5926(4) 0.0836(18) Uani 0.505(5) 1 d PDU A 1
Cl6 Cl 0.0305(9) 0.2178(6) 0.4962(4) 0.087(2) Uani 0.505(5) 1 d PDU A 1
C64 C 0.035(2) 0.1540(11) 0.5479(6) 0.0648(16) Uani 0.495(5) 1 d PDU A 2
H64 H -0.0586 0.1853 0.5524 0.078 Uiso 0.495(5) 1 calc PR A 2
Cl7 Cl 0.0917(7) 0.1340(6) 0.6270(3) 0.0796(18) Uani 0.495(5) 1 d PDU A 2
Cl8 Cl 0.0624(6) 0.0471(4) 0.5207(3) 0.0648(16) Uani 0.495(5) 1 d PDU A 2
Cl9 Cl 0.0994(7) 0.2222(5) 0.4911(3) 0.0567(15) Uani 0.495(5) 1 d PDU A 2

loop_
_atom_site_aniso_label
_atom_site_aniso_U_11
_atom_site_aniso_U_22
_atom_site_aniso_U_33
_atom_site_aniso_U_23
_atom_site_aniso_U_13
_atom_site_aniso_U_12
Pt1 0.01066(13) 0.00929(13) 0.00923(13) -0.00235(9) 0.00029(9) -0.00173(9)
Sb1 0.0109(2) 0.0098(2) 0.00905(19) -0.00184(15) 0.00095(15) -0.00185(15)
Sb2 0.0144(2) 0.0167(2) 0.0130(2) -0.00387(17) -0.00035(16) -0.00238(17)
Sb3 0.0332(3) 0.0253(3) 0.0349(3) -0.0049(2) -0.0113(2) -0.0089(2)
Cl1 0.0564(18) 0.0306(14) 0.176(4) -0.0181(19) 0.037(2) -0.0108(13)
Cl2 0.0520(16) 0.0229(12) 0.174(4) -0.0156(16) -0.043(2) -0.0038(11)
Cl3 0.090(2) 0.071(2) 0.121(3) -0.046(2) -0.077(2) 0.0285(18)
P1 0.0127(7) 0.0134(8) 0.0115(7) -0.0033(6) -0.0004(6) -0.0033(6)
P2 0.0167(8) 0.0099(7) 0.0167(8) -0.0032(6) 0.0021(6) -0.0043(6)
P3 0.0127(7) 0.0138(8) 0.0075(7) -0.0028(6) -0.0006(6) -0.0013(6)
F1 0.014(2) 0.034(2) 0.031(2) -0.0073(19) 0.0005(17) -0.0019(18)
F2 0.027(2) 0.024(2) 0.077(4) -0.007(2) 0.005(2) -0.007(2)
F3 0.037(3) 0.073(4) 0.015(2) -0.014(2) 0.000(2) 0.000(3)
F4 0.027(3) 0.023(2) 0.091(4) -0.005(3) 0.003(3) -0.007(2)
F5 0.029(3) 0.087(4) 0.012(2) -0.011(2) -0.0014(18) -0.009(3)
F6 0.0157(19) 0.025(2) 0.030(2) -0.0042(18) -0.0015(17) -0.0004(17)
F7 0.089(5) 0.060(4) 0.076(5) 0.013(4) 0.003(4) -0.049(4)
F8 0.092(5) 0.056(4) 0.073(5) -0.006(4) -0.050(4) 0.020(4)
F9 0.078(4) 0.061(4) 0.055(4) -0.027(3) -0.032(3) -0.009(3)
F10 0.042(3) 0.034(3) 0.036(3) 0.003(2) -0.012(2) -0.008(2)
F11 0.104(5) 0.042(3) 0.041(3) -0.015(3) -0.005(3) -0.004(4)
F12 0.033(3) 0.078(5) 0.163(8) -0.015(5) 0.016(4) -0.027(3)
N1 0.016(3) 0.014(3) 0.024(3) -0.010(2) 0.000(2) -0.004(2)
C1 0.020(3) 0.016(3) 0.008(3) -0.004(2) 0.002(2) -0.004(3)
C2 0.012(3) 0.023(4) 0.020(3) -0.004(3) 0.002(3) -0.001(3)
C3 0.025(4) 0.023(4) 0.017(3) -0.010(3) 0.000(3) -0.006(3)
C4 0.029(4) 0.033(4) 0.020(3) -0.010(3) 0.002(3) -0.016(3)
C5 0.022(3) 0.027(4) 0.011(3) -0.003(3) 0.000(3) -0.016(3)
C6 0.019(3) 0.011(3) 0.012(3) -0.001(2) -0.003(2) -0.004(2)
C7 0.009(3) 0.019(3) 0.020(3) -0.004(3) -0.001(2) -0.004(2)
C8 0.020(3) 0.020(3) 0.011(3) 0.002(2) 0.001(2) -0.008(3)
C9 0.030(4) 0.022(4) 0.016(3) -0.005(3) 0.004(3) -0.006(3)
C10 0.019(3) 0.040(5) 0.029(4) -0.003(3) 0.004(3) -0.018(3)
C11 0.033(4) 0.058(6) 0.031(4) -0.017(4) 0.006(3) -0.034(4)
C12 0.030(4) 0.036(4) 0.017(3) -0.010(3) 0.003(3) -0.021(3)
C13 0.014(3) 0.017(3) 0.020(3) -0.004(3) 0.000(3) -0.001(3)
C14 0.018(3) 0.027(4) 0.022(3) -0.007(3) -0.005(3) 0.000(3)
C15 0.021(4) 0.037(4) 0.027(4) -0.006(3) -0.008(3) -0.006(3)
C16 0.031(4) 0.021(4) 0.022(4) 0.002(3) -0.011(3) -0.005(3)
C17 0.030(4) 0.033(4) 0.012(3) 0.003(3) -0.006(3) -0.013(3)
C18 0.017(3) 0.027(4) 0.021(3) -0.005(3) -0.004(3) -0.008(3)
C19 0.019(3) 0.018(3) 0.013(3) -0.003(2) 0.005(3) -0.007(3)
C20 0.023(3) 0.022(3) 0.017(3) -0.005(3) 0.006(3) -0.008(3)
C21 0.034(4) 0.035(4) 0.026(4) -0.010(3) 0.018(3) -0.012(4)
C22 0.041(5) 0.031(4) 0.041(5) -0.006(4) 0.020(4) -0.026(4)
C23 0.029(4) 0.020(4) 0.041(5) -0.009(3) 0.015(3) -0.015(3)
C24 0.020(3) 0.014(3) 0.023(3) -0.006(3) 0.009(3) -0.009(3)
C25 0.027(4) 0.016(3) 0.012(3) 0.000(2) 0.001(3) -0.006(3)
C26 0.052(5) 0.016(3) 0.017(3) 0.002(3) -0.008(3) -0.018(3)
C27 0.053(5) 0.022(4) 0.029(4) 0.000(3) -0.014(4) -0.014(4)
C28 0.033(4) 0.010(3) 0.031(4) 0.004(3) 0.007(3) 0.005(3)
C29 0.027(4) 0.012(3) 0.037(4) 0.001(3) 0.001(3) -0.005(3)
C30 0.027(4) 0.019(4) 0.030(4) 0.001(3) -0.002(3) -0.009(3)
C31 0.015(3) 0.018(3) 0.021(3) -0.003(3) 0.004(3) -0.009(3)
C32 0.018(3) 0.021(4) 0.033(4) -0.004(3) 0.000(3) -0.008(3)
C33 0.019(4) 0.023(4) 0.043(5) 0.001(3) -0.011(3) -0.006(3)
C34 0.028(4) 0.031(4) 0.036(4) 0.006(3) -0.014(3) -0.020(3)
C35 0.027(4) 0.025(4) 0.037(4) -0.014(3) 0.006(3) -0.007(3)
C36 0.017(3) 0.023(4) 0.029(4) -0.009(3) -0.002(3) -0.013(3)
C37 0.011(3) 0.012(3) 0.018(3) -0.001(2) -0.001(2) -0.004(2)
C38 0.016(3) 0.018(3) 0.011(3) -0.006(2) 0.001(2) -0.008(3)
C39 0.015(3) 0.011(3) 0.025(3) -0.004(3) -0.003(3) -0.006(2)
C40 0.013(3) 0.014(3) 0.021(3) 0.000(3) -0.003(3) 0.000(2)
C41 0.025(3) 0.016(3) 0.009(3) 0.002(2) -0.003(3) -0.006(3)
C42 0.011(3) 0.014(3) 0.013(3) -0.001(2) 0.002(2) -0.005(2)
C43 0.011(3) 0.018(3) 0.015(3) 0.000(2) -0.001(2) -0.004(2)
C44 0.016(3) 0.020(3) 0.023(3) -0.005(3) 0.007(3) -0.003(3)
C45 0.021(4) 0.018(4) 0.043(5) -0.003(3) 0.006(3) -0.005(3)
C46 0.021(4) 0.027(4) 0.037(4) 0.013(3) 0.000(3) -0.007(3)
C47 0.020(4) 0.046(5) 0.022(4) 0.005(3) 0.009(3) -0.013(3)
C48 0.013(3) 0.037(4) 0.018(3) -0.002(3) -0.003(3) -0.006(3)
C49 0.016(3) 0.012(3) 0.012(3) -0.001(2) 0.001(2) -0.003(2)
C50 0.019(3) 0.021(3) 0.016(3) -0.006(3) -0.001(3) -0.003(3)
C51 0.032(4) 0.027(4) 0.020(4) -0.012(3) -0.001(3) -0.001(3)
C52 0.033(4) 0.030(4) 0.020(4) -0.007(3) -0.008(3) -0.007(3)
C53 0.027(4) 0.032(4) 0.023(4) -0.004(3) -0.012(3) -0.008(3)
C54 0.018(3) 0.024(4) 0.023(3) -0.009(3) -0.003(3) -0.007(3)
C55 0.013(3) 0.013(3) 0.015(3) 0.002(2) -0.004(2) -0.002(2)
C56 0.014(3) 0.017(3) 0.023(3) -0.006(3) -0.001(3) 0.000(3)
C57 0.023(4) 0.018(3) 0.022(3) -0.003(3) 0.001(3) -0.005(3)
C58 0.016(3) 0.026(4) 0.034(4) -0.012(3) 0.004(3) 0.001(3)
C59 0.030(4) 0.020(4) 0.043(5) 0.000(3) -0.010(4) 0.007(3)
C60 0.034(4) 0.016(4) 0.042(5) 0.003(3) -0.010(4) -0.004(3)
C61 0.032(4) 0.014(3) 0.023(4) 0.000(3) 0.004(3) -0.002(3)
C62 0.033(5) 0.031(5) 0.052(6) -0.001(4) -0.013(4) -0.009(4)
C63 0.067(3) 0.071(3) 0.059(3) -0.010(3) -0.001(3) -0.026(3)
Cl4 0.047(3) 0.109(4) 0.059(3) -0.029(3) 0.009(2) -0.044(3)
Cl5 0.058(3) 0.058(3) 0.121(4) 0.011(3) 0.022(3) -0.015(3)
Cl6 0.101(5) 0.080(4) 0.070(3) -0.030(3) -0.043(4) 0.001(4)
C64 0.067(3) 0.071(3) 0.059(3) -0.010(3) -0.001(3) -0.026(3)
Cl7 0.078(4) 0.115(4) 0.044(3) -0.006(3) -0.005(3) -0.030(3)
Cl8 0.065(3) 0.054(3) 0.062(3) -0.001(2) 0.022(3) -0.012(3)
Cl9 0.076(4) 0.058(3) 0.043(2) -0.021(2) 0.022(3) -0.032(3)

loop_
_atom_type_symbol
_atom_type_description
_atom_type_scat_dispersion_real
_atom_type_scat_dispersion_imag
_atom_type_scat_source
C C 0.0033 0.0016 'International Tables Vol C Tables 4.2.6.8 and 6.1.1.4'
H H 0.0000 0.0000 'International Tables Vol C Tables 4.2.6.8 and 6.1.1.4'
Cl Cl 0.1484 0.1585 'International Tables Vol C Tables 4.2.6.8 and 6.1.1.4'
F F 0.0171 0.0103 'International Tables Vol C Tables 4.2.6.8 and 6.1.1.4'
N N 0.0061 0.0033 'International Tables Vol C Tables 4.2.6.8 and 6.1.1.4'
P P 0.1023 0.0942 'International Tables Vol C Tables 4.2.6.8 and 6.1.1.4'
Pt Pt -1.7033 8.3905 'International Tables Vol C Tables 4.2.6.8 and 6.1.1.4'
Sb Sb -0.5866 1.5461 'International Tables Vol C Tables 4.2.6.8 and 6.1.1.4'

loop_
_geom_angle_atom_site_label_1
_geom_angle_atom_site_label_2
_geom_angle_atom_site_label_3
_geom_angle
C55 Pt1 P2 89.16(19)
C55 Pt1 P1 96.44(19)
P2 Pt1 P1 128.69(6)
C55 Pt1 P3 101.17(18)
P2 Pt1 P3 114.97(6)
P1 Pt1 P3 113.77(6)
C55 Pt1 Sb1 172.95(18)
P2 Pt1 Sb1 84.53(4)
P1 Pt1 Sb1 85.12(4)
P3 Pt1 Sb1 84.40(4)
C37 Sb1 C19 111.6(3)
C37 Sb1 C1 115.3(2)
C19 Sb1 C1 112.8(2)
C37 Sb1 Pt1 105.86(17)
C19 Sb1 Pt1 105.07(18)
C1 Sb1 Pt1 105.19(17)
F4 Sb2 F5 90.6(3)
F4 Sb2 F3 90.4(3)
F5 Sb2 F3 178.4(2)
F4 Sb2 F2 177.9(2)
F5 Sb2 F2 89.5(3)
F3 Sb2 F2 89.3(3)
F4 Sb2 F1 90.5(2)
F5 Sb2 F1 89.7(2)
F3 Sb2 F1 91.5(2)
F2 Sb2 F1 91.6(2)
F4 Sb2 F6 88.6(2)
F5 Sb2 F6 89.8(2)
F3 Sb2 F6 89.0(2)
F2 Sb2 F6 89.3(2)
F1 Sb2 F6 179.0(2)
F12 Sb3 F9 90.4(4)
F12 Sb3 F11 90.2(4)
F9 Sb3 F11 178.5(3)
F12 Sb3 F7 178.7(4)
F9 Sb3 F7 90.7(3)
F11 Sb3 F7 88.7(3)
F12 Sb3 F10 88.9(3)
F9 Sb3 F10 88.3(2)
F11 Sb3 F10 90.3(3)
F7 Sb3 F10 90.4(3)
F12 Sb3 F8 90.7(4)
F9 Sb3 F8 91.5(3)
F11 Sb3 F8 89.9(3)
F7 Sb3 F8 89.9(4)
F10 Sb3 F8 179.6(3)
C7 P1 C13 102.8(3)
C7 P1 C6 107.4(3)
C13 P1 C6 104.8(3)
C7 P1 Pt1 114.6(2)
C13 P1 Pt1 113.2(2)
C6 P1 Pt1 113.1(2)
C25 P2 C31 105.0(3)
C25 P2 C24 104.0(3)
C31 P2 C24 105.3(3)
C25 P2 Pt1 114.8(2)
C31 P2 Pt1 113.9(2)
C24 P2 Pt1 112.8(2)
C49 P3 C43 105.8(3)
C49 P3 C42 107.1(3)
C43 P3 C42 98.4(3)
C49 P3 Pt1 113.4(2)
C43 P3 Pt1 118.3(2)
C42 P3 Pt1 112.5(2)
C55 N1 C56 174.0(7)
C2 C1 C6 121.4(6)
C2 C1 Sb1 123.6(5)
C6 C1 Sb1 114.7(4)
C1 C2 C3 119.1(6)
C1 C2 H2 120.5
C3 C2 H2 120.5
C4 C3 C2 120.2(6)
C4 C3 H3 119.9
C2 C3 H3 119.9
C3 C4 C5 121.1(7)
C3 C4 H4 119.5
C5 C4 H4 119.5
C4 C5 C6 120.1(7)
C4 C5 H5 120.0
C6 C5 H5 120.0
C5 C6 C1 118.1(6)
C5 C6 P1 120.5(5)
C1 C6 P1 121.3(5)
C8 C7 C12 119.6(6)
C8 C7 P1 118.4(5)
C12 C7 P1 121.9(5)
C7 C8 C9 119.6(6)
C7 C8 H8 120.2
C9 C8 H8 120.2
C10 C9 C8 120.7(6)
C10 C9 H9 119.6
C8 C9 H9 119.6
C9 C10 C11 119.1(7)
C9 C10 H10 120.4
C11 C10 H10 120.4
C12 C11 C10 120.7(7)
C12 C11 H11 119.7
C10 C11 H11 119.7
C11 C12 C7 120.1(7)
C11 C12 H12 120.0
C7 C12 H12 120.0
C14 C13 C18 119.6(6)
C14 C13 P1 119.0(5)
C18 C13 P1 121.1(5)
C13 C14 C15 121.2(7)
C13 C14 H14 119.4
C15 C14 H14 119.4
C14 C15 C16 118.5(7)
C14 C15 H15 120.7
C16 C15 H15 120.7
C17 C16 C15 121.0(7)
C17 C16 H16 119.5
C15 C16 H16 119.5
C16 C17 C18 120.3(7)
C16 C17 H17 119.9
C18 C17 H17 119.9
C17 C18 C13 119.4(6)
C17 C18 H18 120.3
C13 C18 H18 120.3
C24 C19 C20 121.6(6)
C24 C19 Sb1 114.3(5)
C20 C19 Sb1 124.0(5)
C21 C20 C19 119.7(7)
C21 C20 H20 120.2
C19 C20 H20 120.2
C22 C21 C20 119.8(7)
C22 C21 H21 120.1
C20 C21 H21 120.1
C21 C22 C23 120.5(7)
C21 C22 H22 119.8
C23 C22 H22 119.8
C24 C23 C22 120.4(7)
C24 C23 H23 119.8
C22 C23 H23 119.8
C19 C24 C23 118.0(6)
C19 C24 P2 122.1(5)
C23 C24 P2 119.9(5)
C30 C25 C26 119.0(6)
C30 C25 P2 122.2(6)
C26 C25 P2 118.8(5)
C27 C26 C25 120.8(7)
C27 C26 H26 119.6
C25 C26 H26 119.6
C26 C27 C28 119.6(8)
C26 C27 H27 120.2
C28 C27 H27 120.2
C29 C28 C27 120.6(7)
C29 C28 H28 119.7
C27 C28 H28 119.7
C28 C29 C30 119.8(7)
C28 C29 H29 120.1
C30 C29 H29 120.1
C25 C30 C29 120.2(7)
C25 C30 H30 119.9
C29 C30 H30 119.9
C36 C31 C32 119.1(6)
C36 C31 P2 118.4(5)
C32 C31 P2 122.6(5)
C33 C32 C31 119.2(7)
C33 C32 H32 120.4
C31 C32 H32 120.4
C34 C33 C32 120.7(7)
C34 C33 H33 119.7
C32 C33 H33 119.7
C35 C34 C33 120.3(7)
C35 C34 H34 119.9
C33 C34 H34 119.9
C36 C35 C34 119.7(7)
C36 C35 H35 120.2
C34 C35 H35 120.2
C35 C36 C31 121.2(7)
C35 C36 H36 119.4
C31 C36 H36 119.4
C38 C37 C42 120.8(6)
C38 C37 Sb1 123.6(5)
C42 C37 Sb1 115.6(4)
C39 C38 C37 119.7(6)
C39 C38 H38 120.1
C37 C38 H38 120.1
C40 C39 C38 120.6(6)
C40 C39 H39 119.7
C38 C39 H39 119.7
C39 C40 C41 120.2(6)
C39 C40 H40 119.9
C41 C40 H40 119.9
C42 C41 C40 119.9(6)
C42 C41 H41 120.0
C40 C41 H41 120.0
C41 C42 C37 118.8(6)
C41 C42 P3 119.9(5)
C37 C42 P3 121.1(5)
C48 C43 C44 119.1(6)
C48 C43 P3 123.6(5)
C44 C43 P3 117.2(5)
C43 C44 C45 120.6(7)
C43 C44 H44 119.7
C45 C44 H44 119.7
C46 C45 C44 119.8(8)
C46 C45 H45 120.1
C44 C45 H45 120.1
C45 C46 C47 119.8(7)
C45 C46 H46 120.1
C47 C46 H46 120.1
C46 C47 C48 121.2(7)
C46 C47 H47 119.4
C48 C47 H47 119.4
C43 C48 C47 119.4(7)
C43 C48 H48 120.3
C47 C48 H48 120.3
C54 C49 C50 118.6(6)
C54 C49 P3 124.2(5)
C50 C49 P3 117.1(5)
C51 C50 C49 120.6(7)
C51 C50 H50 119.7
C49 C50 H50 119.7
C52 C51 C50 119.5(7)
C52 C51 H51 120.3
C50 C51 H51 120.3
C53 C52 C51 120.8(7)
C53 C52 H52 119.6
C51 C52 H52 119.6
C52 C53 C54 120.7(7)
C52 C53 H53 119.6
C54 C53 H53 119.6
C49 C54 C53 119.7(6)
C49 C54 H54 120.2
C53 C54 H54 120.2
N1 C55 Pt1 174.3(6)
N1 C56 C57 110.2(6)
N1 C56 C61 108.8(5)
C57 C56 C61 111.8(6)
N1 C56 H56 108.7
C57 C56 H56 108.7
C61 C56 H56 108.7
C56 C57 C58 110.2(6)
C56 C57 H57A 109.6
C58 C57 H57A 109.6
C56 C57 H57B 109.6
C58 C57 H57B 109.6
H57A C57 H57B 108.1
C57 C58 C59 109.8(6)
C57 C58 H58A 109.7
C59 C58 H58A 109.7
C57 C58 H58B 109.7
C59 C58 H58B 109.7
H58A C58 H58B 108.2
C60 C59 C58 110.9(6)
C60 C59 H59A 109.5
C58 C59 H59A 109.5
C60 C59 H59B 109.5
C58 C59 H59B 109.5
H59A C59 H59B 108.1
C59 C60 C61 111.9(7)
C59 C60 H60A 109.2
C61 C60 H60A 109.2
C59 C60 H60B 109.2
C61 C60 H60B 109.2
H60A C60 H60B 107.9
C60 C61 C56 109.6(6)
C60 C61 H61A 109.7
C56 C61 H61A 109.7
C60 C61 H61B 109.7
C56 C61 H61B 109.7
H61A C61 H61B 108.2
Cl1 C62 Cl3 113.1(6)
Cl1 C62 Cl2 111.4(5)
Cl3 C62 Cl2 111.7(5)
Cl1 C62 H62 106.7
Cl3 C62 H62 106.7
Cl2 C62 H62 106.7
Cl4 C63 Cl6 109.1(10)
Cl4 C63 Cl5 111.6(10)
Cl6 C63 Cl5 107.0(10)
Cl4 C63 H63 109.7
Cl6 C63 H63 109.7
Cl5 C63 H63 109.7
Cl8 C64 Cl9 111.5(10)
Cl8 C64 Cl7 106.7(10)
Cl9 C64 Cl7 115.3(11)
Cl8 C64 H64 107.7
Cl9 C64 H64 107.7
Cl7 C64 H64 107.7

loop_
_geom_bond_atom_site_label_1
_geom_bond_atom_site_label_2
_geom_bond_distance
Pt1 C55 1.993(6)
Pt1 P2 2.3526(17)
Pt1 P1 2.3706(16)
Pt1 P3 2.4085(16)
Pt1 Sb1 2.4706(5)
Sb1 C37 2.093(6)
Sb1 C19 2.104(7)
Sb1 C1 2.108(6)
Sb2 F4 1.855(5)
Sb2 F5 1.864(4)
Sb2 F3 1.864(4)
Sb2 F2 1.872(5)
Sb2 F1 1.875(4)
Sb2 F6 1.894(4)
Sb3 F12 1.853(7)
Sb3 F9 1.857(6)
Sb3 F11 1.857(6)
Sb3 F7 1.865(6)
Sb3 F10 1.866(5)
Sb3 F8 1.867(6)
Cl1 C62 1.725(10)
Cl2 C62 1.742(9)
Cl3 C62 1.727(9)
P1 C7 1.832(7)
P1 C13 1.832(7)
P1 C6 1.839(6)
P2 C25 1.808(7)
P2 C31 1.814(7)
P2 C24 1.842(7)
P3 C49 1.805(7)
P3 C43 1.824(7)
P3 C42 1.851(6)
N1 C55 1.144(8)
N1 C56 1.432(8)
C1 C2 1.376(9)
C1 C6 1.412(9)
C2 C3 1.401(10)
C2 H2 0.9500
C3 C4 1.376(10)
C3 H3 0.9500
C4 C5 1.380(10)
C4 H4 0.9500
C5 C6 1.404(9)
C5 H5 0.9500
C7 C8 1.391(9)
C7 C12 1.400(9)
C8 C9 1.395(10)
C8 H8 0.9500
C9 C10 1.386(11)
C9 H9 0.9500
C10 C11 1.389(11)
C10 H10 0.9500
C11 C12 1.377(10)
C11 H11 0.9500
C12 H12 0.9500
C13 C14 1.386(9)
C13 C18 1.411(10)
C14 C15 1.393(10)
C14 H14 0.9500
C15 C16 1.404(11)
C15 H15 0.9500
C16 C17 1.377(11)
C16 H16 0.9500
C17 C18 1.395(10)
C17 H17 0.9500
C18 H18 0.9500
C19 C24 1.380(9)
C19 C20 1.399(9)
C20 C21 1.379(10)
C20 H20 0.9500
C21 C22 1.374(11)
C21 H21 0.9500
C22 C23 1.402(11)
C22 H22 0.9500
C23 C24 1.397(9)
C23 H23 0.9500
C25 C30 1.394(10)
C25 C26 1.395(10)
C26 C27 1.382(11)
C26 H26 0.9500
C27 C28 1.389(11)
C27 H27 0.9500
C28 C29 1.378(12)
C28 H28 0.9500
C29 C30 1.398(10)
C29 H29 0.9500
C30 H30 0.9500
C31 C36 1.399(9)
C31 C32 1.399(9)
C32 C33 1.388(11)
C32 H32 0.9500
C33 C34 1.383(12)
C33 H33 0.9500
C34 C35 1.381(11)
C34 H34 0.9500
C35 C36 1.369(10)
C35 H35 0.9500
C36 H36 0.9500
C37 C38 1.397(9)
C37 C42 1.402(8)
C38 C39 1.385(9)
C38 H38 0.9500
C39 C40 1.379(9)
C39 H39 0.9500
C40 C41 1.408(9)
C40 H40 0.9500
C41 C42 1.402(9)
C41 H41 0.9500
C43 C48 1.377(9)
C43 C44 1.394(10)
C44 C45 1.398(10)
C44 H44 0.9500
C45 C46 1.361(11)
C45 H45 0.9500
C46 C47 1.377(12)
C46 H46 0.9500
C47 C48 1.397(11)
C47 H47 0.9500
C48 H48 0.9500
C49 C54 1.399(9)
C49 C50 1.410(9)
C50 C51 1.390(10)
C50 H50 0.9500
C51 C52 1.388(11)
C51 H51 0.9500
C52 C53 1.358(11)
C52 H52 0.9500
C53 C54 1.404(10)
C53 H53 0.9500
C54 H54 0.9500
C56 C57 1.516(9)
C56 C61 1.553(10)
C56 H56 1.0000
C57 C58 1.528(9)
C57 H57A 0.9900
C57 H57B 0.9900
C58 C59 1.534(11)
C58 H58A 0.9900
C58 H58B 0.9900
C59 C60 1.513(12)
C59 H59A 0.9900
C59 H59B 0.9900
C60 C61 1.519(10)
C60 H60A 0.9900
C60 H60B 0.9900
C61 H61A 0.9900
C61 H61B 0.9900
C62 H62 1.0000
C63 Cl4 1.736(14)
C63 Cl6 1.738(14)
C63 Cl5 1.750(14)
C63 H63 1.0000
C64 Cl8 1.750(14)
C64 Cl9 1.755(14)
C64 Cl7 1.767(14)
C64 H64 1.0000

loop_
_geom_torsion_atom_site_label_1
_geom_torsion_atom_site_label_2
_geom_torsion_atom_site_label_3
_geom_torsion_atom_site_label_4
_geom_torsion
C55 Pt1 Sb1 C37 -136.7(15)
P2 Pt1 Sb1 C37 -110.09(18)
P1 Pt1 Sb1 C37 120.23(18)
P3 Pt1 Sb1 C37 5.72(18)
C55 Pt1 Sb1 C19 -18.5(15)
P2 Pt1 Sb1 C19 8.12(19)
P1 Pt1 Sb1 C19 -121.55(19)
P3 Pt1 Sb1 C19 123.94(19)
C55 Pt1 Sb1 C1 100.8(15)
P2 Pt1 Sb1 C1 127.41(18)
P1 Pt1 Sb1 C1 -2.27(18)
P3 Pt1 Sb1 C1 -116.78(18)
C55 Pt1 P1 C7 68.8(3)
P2 Pt1 P1 C7 162.9(2)
P3 Pt1 P1 C7 -36.4(2)
Sb1 Pt1 P1 C7 -118.1(2)
C55 Pt1 P1 C13 -48.6(3)
P2 Pt1 P1 C13 45.5(2)
P3 Pt1 P1 C13 -153.9(2)
Sb1 Pt1 P1 C13 124.5(2)
C55 Pt1 P1 C6 -167.6(3)
P2 Pt1 P1 C6 -73.6(2)
P3 Pt1 P1 C6 87.1(2)
Sb1 Pt1 P1 C6 5.4(2)
C55 Pt1 P2 C25 47.9(3)
P1 Pt1 P2 C25 -49.6(3)
P3 Pt1 P2 C25 149.9(2)
Sb1 Pt1 P2 C25 -128.9(2)
C55 Pt1 P2 C31 -73.2(3)
P1 Pt1 P2 C31 -170.7(2)
P3 Pt1 P2 C31 28.8(2)
Sb1 Pt1 P2 C31 110.0(2)
C55 Pt1 P2 C24 166.9(3)
P1 Pt1 P2 C24 69.3(3)
P3 Pt1 P2 C24 -91.1(3)
Sb1 Pt1 P2 C24 -9.9(3)
C55 Pt1 P3 C49 47.1(3)
P2 Pt1 P3 C49 -47.2(2)
P1 Pt1 P3 C49 149.4(2)
Sb1 Pt1 P3 C49 -128.5(2)
C55 Pt1 P3 C43 -77.5(3)
P2 Pt1 P3 C43 -171.8(2)
P1 Pt1 P3 C43 24.7(2)
Sb1 Pt1 P3 C43 106.9(2)
C55 Pt1 P3 C42 168.8(3)
P2 Pt1 P3 C42 74.5(2)
P1 Pt1 P3 C42 -89.0(2)
Sb1 Pt1 P3 C42 -6.8(2)
C37 Sb1 C1 C2 67.4(6)
C19 Sb1 C1 C2 -62.4(6)
Pt1 Sb1 C1 C2 -176.4(5)
C37 Sb1 C1 C6 -118.2(5)
C19 Sb1 C1 C6 112.0(5)
Pt1 Sb1 C1 C6 -2.0(5)
C6 C1 C2 C3 1.7(10)
Sb1 C1 C2 C3 175.8(5)
C1 C2 C3 C4 -2.3(11)
C2 C3 C4 C5 2.0(11)
C3 C4 C5 C6 -1.1(11)
C4 C5 C6 C1 0.5(10)
C4 C5 C6 P1 178.2(5)
C2 C1 C6 C5 -0.9(10)
Sb1 C1 C6 C5 -175.4(5)
C2 C1 C6 P1 -178.5(5)
Sb1 C1 C6 P1 6.9(7)
C7 P1 C6 C5 -59.2(6)
C13 P1 C6 C5 49.7(6)
Pt1 P1 C6 C5 173.4(5)
C7 P1 C6 C1 118.4(5)
C13 P1 C6 C1 -132.8(5)
Pt1 P1 C6 C1 -9.0(6)
C13 P1 C7 C8 87.7(6)
C6 P1 C7 C8 -162.0(5)
Pt1 P1 C7 C8 -35.5(6)
C13 P1 C7 C12 -89.3(6)
C6 P1 C7 C12 21.0(7)
Pt1 P1 C7 C12 147.5(5)
C12 C7 C8 C9 1.1(10)
P1 C7 C8 C9 -175.9(5)
C7 C8 C9 C10 1.3(11)
C8 C9 C10 C11 -4.6(12)
C9 C10 C11 C12 5.6(13)
C10 C11 C12 C7 -3.3(13)
C8 C7 C12 C11 -0.1(11)
P1 C7 C12 C11 176.8(6)
C7 P1 C13 C14 -50.9(6)
C6 P1 C13 C14 -163.0(6)
Pt1 P1 C13 C14 73.3(6)
C7 P1 C13 C18 136.2(6)
C6 P1 C13 C18 24.0(7)
Pt1 P1 C13 C18 -99.6(6)
C18 C13 C14 C15 0.0(11)
P1 C13 C14 C15 -173.0(6)
C13 C14 C15 C16 1.7(11)
C14 C15 C16 C17 -2.6(12)
C15 C16 C17 C18 1.8(12)
C16 C17 C18 C13 -0.1(11)
C14 C13 C18 C17 -0.8(11)
P1 C13 C18 C17 172.0(5)
C37 Sb1 C19 C24 108.8(5)
C1 Sb1 C19 C24 -119.5(5)
Pt1 Sb1 C19 C24 -5.4(6)
C37 Sb1 C19 C20 -71.1(6)
C1 Sb1 C19 C20 60.6(6)
Pt1 Sb1 C19 C20 174.6(5)
C24 C19 C20 C21 2.1(11)
Sb1 C19 C20 C21 -178.0(6)
C19 C20 C21 C22 -0.7(13)
C20 C21 C22 C23 -1.3(14)
C21 C22 C23 C24 2.2(14)
C20 C19 C24 C23 -1.2(11)
Sb1 C19 C24 C23 178.8(6)
C20 C19 C24 P2 177.5(5)
Sb1 C19 C24 P2 -2.5(8)
C22 C23 C24 C19 -0.9(12)
C22 C23 C24 P2 -179.6(7)
C25 P2 C24 C19 135.0(6)
C31 P2 C24 C19 -114.8(6)
Pt1 P2 C24 C19 10.0(7)
C25 P2 C24 C23 -46.3(7)
C31 P2 C24 C23 63.9(7)
Pt1 P2 C24 C23 -171.4(6)
C31 P2 C25 C30 -18.7(7)
C24 P2 C25 C30 91.7(6)
Pt1 P2 C25 C30 -144.5(5)
C31 P2 C25 C26 163.1(6)
C24 P2 C25 C26 -86.5(6)
Pt1 P2 C25 C26 37.2(6)
C30 C25 C26 C27 -1.5(11)
P2 C25 C26 C27 176.8(6)
C25 C26 C27 C28 0.5(13)
C26 C27 C28 C29 0.5(13)
C27 C28 C29 C30 -0.5(12)
C26 C25 C30 C29 1.5(11)
P2 C25 C30 C29 -176.7(6)
C28 C29 C30 C25 -0.5(11)
C25 P2 C31 C36 -56.0(6)
C24 P2 C31 C36 -165.5(5)
Pt1 P2 C31 C36 70.4(6)
C25 P2 C31 C32 125.5(6)
C24 P2 C31 C32 16.0(7)
Pt1 P2 C31 C32 -108.1(6)
C36 C31 C32 C33 0.4(11)
P2 C31 C32 C33 178.9(6)
C31 C32 C33 C34 -1.1(11)
C32 C33 C34 C35 1.9(12)
C33 C34 C35 C36 -1.8(12)
C34 C35 C36 C31 1.1(12)
C32 C31 C36 C35 -0.3(11)
P2 C31 C36 C35 -179.0(6)
C19 Sb1 C37 C38 63.8(6)
C1 Sb1 C37 C38 -66.6(6)
Pt1 Sb1 C37 C38 177.6(5)
C19 Sb1 C37 C42 -117.8(5)
C1 Sb1 C37 C42 111.7(5)
Pt1 Sb1 C37 C42 -4.1(5)
C42 C37 C38 C39 1.2(9)
Sb1 C37 C38 C39 179.4(5)
C37 C38 C39 C40 -3.6(10)
C38 C39 C40 C41 2.9(10)
C39 C40 C41 C42 0.2(10)
C40 C41 C42 C37 -2.5(10)
C40 C41 C42 P3 -177.7(5)
C38 C37 C42 C41 1.8(9)
Sb1 C37 C42 C41 -176.5(5)
C38 C37 C42 P3 176.9(5)
Sb1 C37 C42 P3 -1.4(7)
C49 P3 C42 C41 -53.2(6)
C43 P3 C42 C41 56.3(6)
Pt1 P3 C42 C41 -178.3(5)
C49 P3 C42 C37 131.8(5)
C43 P3 C42 C37 -118.8(5)
Pt1 P3 C42 C37 6.6(6)
C49 P3 C43 C48 -5.8(6)
C42 P3 C43 C48 -116.3(6)
Pt1 P3 C43 C48 122.5(5)
C49 P3 C43 C44 171.1(5)
C42 P3 C43 C44 60.6(6)
Pt1 P3 C43 C44 -60.6(6)
C48 C43 C44 C45 0.6(10)
P3 C43 C44 C45 -176.4(5)
C43 C44 C45 C46 1.7(11)
C44 C45 C46 C47 -2.5(11)
C45 C46 C47 C48 1.0(12)
C44 C43 C48 C47 -2.1(10)
P3 C43 C48 C47 174.7(5)
C46 C47 C48 C43 1.3(11)
C43 P3 C49 C54 -115.6(6)
C42 P3 C49 C54 -11.4(7)
Pt1 P3 C49 C54 113.2(6)
C43 P3 C49 C50 68.8(6)
C42 P3 C49 C50 173.0(5)
Pt1 P3 C49 C50 -62.4(5)
C54 C49 C50 C51 2.2(10)
P3 C49 C50 C51 178.1(6)
C49 C50 C51 C52 -1.0(11)
C50 C51 C52 C53 -1.4(12)
C51 C52 C53 C54 2.6(12)
C50 C49 C54 C53 -1.1(10)
P3 C49 C54 C53 -176.7(6)
C52 C53 C54 C49 -1.3(12)
C56 N1 C55 Pt1 -39(11)
P2 Pt1 C55 N1 -11(6)
P1 Pt1 C55 N1 118(6)
P3 Pt1 C55 N1 -126(6)
Sb1 Pt1 C55 N1 15(7)
C55 N1 C56 C57 -110(6)
C55 N1 C56 C61 12(7)
N1 C56 C57 C58 178.5(6)
C61 C56 C57 C58 57.4(8)
C56 C57 C58 C59 -58.0(8)
C57 C58 C59 C60 58.0(9)
C58 C59 C60 C61 -57.5(9)
C59 C60 C61 C56 55.0(9)
N1 C56 C61 C60 -177.2(6)
C57 C56 C61 C60 -55.3(8)
